data_2238378
loop_
_publ_author_name
'Kanchanadevi, J.'
'Anbalagan, G.'
'Selvakumar, R.'
'Bakthadoss, M.'
'Gunasekaran, B.'
'Manivannan, V.'

_publ_section_title
;
 (<i>E</i>)-2-[(2-Formylphenoxy)methyl]-3-(4-isopropylphenyl)acrylonitrile
;
_journal_coeditor_code IS5291
_journal_issue 8
_journal_name_full 'Acta Crystallographica Section E'
_journal_page_first o1354
_journal_paper_doi 10.1107/S1600536813020618
_journal_volume 69
_journal_year 2013
_chemical_formula_iupac 'C20 H19 N O2'
_chemical_formula_moiety 'C20 H19 N O2'
_chemical_formula_sum 'C20 H19 N O2'
_chemical_formula_weight 305.36
_chemical_name_systematic
;
(<i>E</i>)-2-[(2-Formylphenoxy)methyl]-3-(4-isopropylphenyl)acrylonitrile
;
_space_group_IT_number 14
_symmetry_cell_setting monoclinic
_symmetry_space_group_name_Hall '-P 2ybc'
_symmetry_space_group_name_H-M 'P 1 21/c 1'
_atom_sites_solution_hydrogens geom
_atom_sites_solution_primary direct
_atom_sites_solution_secondary difmap
_audit_creation_method SHELXL97
_cell_angle_alpha 90.00
_cell_angle_beta 111.800(3)
_cell_angle_gamma 90.00
_cell_formula_units_Z 4
_cell_length_a 13.3276(9)
_cell_length_b 11.6435(7)
_cell_length_c 11.9965(9)
_cell_measurement_reflns_used 3895
_cell_measurement_temperature 295(2)
_cell_measurement_theta_max 26.42
_cell_measurement_theta_min 2.4
_cell_volume 1728.5(2)
_computing_cell_refinement 'SAINT (Bruker, 2008)'
_computing_data_collection 'APEX2 (Bruker, 2008)'
_computing_data_reduction 'SAINT (Bruker, 2008)'
_computing_molecular_graphics 'PLATON (Spek, 2009)'
_computing_publication_material 'SHELXL97 (Sheldrick, 2008)'
_computing_structure_refinement 'SHELXL97 (Sheldrick, 2008)'
_computing_structure_solution 'SHELXS97 (Sheldrick, 2008)'
_diffrn_ambient_temperature 295(2)
_diffrn_detector_area_resol_mean 0
_diffrn_measured_fraction_theta_full 0.997
_diffrn_measured_fraction_theta_max 0.997
_diffrn_measurement_device_type 'Bruker APEXII CCD'
_diffrn_measurement_method '\w and \f'
_diffrn_radiation_monochromator graphite
_diffrn_radiation_source 'fine-focus sealed tube'
_diffrn_radiation_type MoK\a
_diffrn_radiation_wavelength 0.71073
_diffrn_reflns_av_R_equivalents 0.0251
_diffrn_reflns_av_sigmaI/netI 0.0236
_diffrn_reflns_limit_h_max 15
_diffrn_reflns_limit_h_min -16
_diffrn_reflns_limit_k_max 14
_diffrn_reflns_limit_k_min -9
_diffrn_reflns_limit_l_max 14
_diffrn_reflns_limit_l_min -15
_diffrn_reflns_number 16125
_diffrn_reflns_theta_full 26.42
_diffrn_reflns_theta_max 26.42
_diffrn_reflns_theta_min 2.40
_diffrn_standards_interval_count 0
_diffrn_standards_interval_time 0
_exptl_absorpt_coefficient_mu 0.076
_exptl_absorpt_correction_T_max 0.9850
_exptl_absorpt_correction_T_min 0.9770
_exptl_absorpt_correction_type multi-scan
_exptl_absorpt_process_details '(SADABS; Sheldrick, 1996)'
_exptl_crystal_colour Colourless
_exptl_crystal_density_diffrn 1.173
_exptl_crystal_density_method 'not measured'
_exptl_crystal_description Block
_exptl_crystal_F_000 648
_exptl_crystal_size_max 0.30
_exptl_crystal_size_mid 0.25
_exptl_crystal_size_min 0.20
_refine_diff_density_max 0.322
_refine_diff_density_min -0.177
_refine_ls_extinction_method none
_refine_ls_goodness_of_fit_ref 1.088
_refine_ls_hydrogen_treatment constr
_refine_ls_matrix_type full
_refine_ls_number_parameters 231
_refine_ls_number_reflns 3532
_refine_ls_number_restraints 12
_refine_ls_restrained_S_all 1.111
_refine_ls_R_factor_all 0.0994
_refine_ls_R_factor_gt 0.0559
_refine_ls_shift/su_max 0.013
_refine_ls_shift/su_mean 0.001
_refine_ls_structure_factor_coef Fsqd
_refine_ls_weighting_details 'calc w=1/[\s^2^(Fo^2^)+(0.0740P)^2^+0.3076P] where P=(Fo^2^+2Fc^2^)/3'
_refine_ls_weighting_scheme calc
_refine_ls_wR_factor_gt 0.1504
_refine_ls_wR_factor_ref 0.1789
_reflns_number_gt 2004
_reflns_number_total 3532
_reflns_threshold_expression I>2sigma(I)
_cod_data_source_file is5291.cif
_cod_data_source_block I
_cod_original_sg_symbol_H-M 'P 21/c'
_cod_database_code 2238378
_cod_database_fobs_code 2238378

loop_
_symmetry_equiv_pos_as_xyz
'x, y, z'
'-x, y+1/2, -z+1/2'
'-x, -y, -z'
'x, -y-1/2, z-1/2'

loop_
_atom_site_type_symbol
_atom_site_label
_atom_site_fract_x
_atom_site_fract_y
_atom_site_fract_z
_atom_site_U_iso_or_equiv
_atom_site_adp_type
_atom_site_calc_flag
_atom_site_refinement_flags
_atom_site_occupancy
_atom_site_symmetry_multiplicity
_atom_site_disorder_assembly
_atom_site_disorder_group
C C1 0.55620(17) -0.06955(16) 0.3043(2) 0.0650(6) Uani d . 1 1 . .
C C2 0.5111(2) -0.16986(18) 0.3262(2) 0.0789(7) Uani d . 1 1 . .
H H2 0.4677 -0.2142 0.2619 0.095 Uiso calc R 1 1 . .
C C3 0.5290(2) -0.2047(2) 0.4401(3) 0.0913(8) Uani d . 1 1 . .
H H3 0.4977 -0.2720 0.4536 0.110 Uiso calc R 1 1 . .
C C4 0.5937(2) -0.1397(2) 0.5349(2) 0.0878(7) Uani d . 1 1 . .
H H4 0.6065 -0.1642 0.6128 0.105 Uiso calc R 1 1 . .
C C5 0.64009(19) -0.0388(2) 0.5171(2) 0.0777(6) Uani d . 1 1 . .
H H5 0.6837 0.0046 0.5822 0.093 Uiso calc R 1 1 . .
C C6 0.62042(17) -0.00323(17) 0.40049(19) 0.0635(5) Uani d . 1 1 . .
C C7 0.7365(2) 0.16085(19) 0.4660(2) 0.0791(7) Uani d . 1 1 . .
H H7A 0.7974 0.1128 0.5116 0.095 Uiso calc R 1 1 . .
H H7B 0.7036 0.1903 0.5200 0.095 Uiso calc R 1 1 . .
C C8 0.77323(18) 0.25785(18) 0.4086(2) 0.0725(6) Uani d . 1 1 . .
C C9 0.76564(19) 0.36663(19) 0.4379(2) 0.0759(6) Uani d . 1 1 . .
H H9 0.7331 0.3771 0.4935 0.091 Uiso calc R 1 1 . .
C C10 0.79995(19) 0.47258(18) 0.3971(2) 0.0716(6) Uani d . 1 1 . .
C C11 0.8839(2) 0.4797(2) 0.3558(3) 0.0899(8) Uani d . 1 1 . .
H H11 0.9195 0.4132 0.3482 0.108 Uiso calc R 1 1 . .
C C12 0.9151(2) 0.5837(2) 0.3258(3) 0.0987(9) Uani d . 1 1 . .
H H12 0.9723 0.5859 0.2991 0.118 Uiso calc R 1 1 . .
C C13 0.8652(2) 0.6843(2) 0.3339(2) 0.0886(8) Uani d . 1 1 A .
C C14 0.7801(2) 0.6776(2) 0.3723(2) 0.0923(8) Uani d . 1 1 . .
H H14 0.7429 0.7441 0.3760 0.111 Uiso calc R 1 1 . .
C C15 0.7491(2) 0.5741(2) 0.4052(2) 0.0852(7) Uani d . 1 1 . .
H H15 0.6929 0.5725 0.4335 0.102 Uiso calc R 1 1 . .
C C16 0.9055(3) 0.7981(2) 0.3044(3) 0.1238(10) Uani d DU 1 1 . .
H H16A 0.9825 0.7830 0.3239 0.149 Uiso calc PR 0.280(14) 1 A 1
H H16B 0.9563 0.7792 0.2653 0.149 Uiso d PR 0.720(14) 1 A 2
C C17 0.8674(13) 0.8319(18) 0.1750(6) 0.168(8) Uani d PDU 0.280(14) 1 A 1
H H17A 0.9165 0.8870 0.1640 0.252 Uiso calc PR 0.280(14) 1 A 1
H H17B 0.7967 0.8652 0.1512 0.252 Uiso calc PR 0.280(14) 1 A 1
H H17C 0.8646 0.7652 0.1269 0.252 Uiso calc PR 0.280(14) 1 A 1
C C18 0.9075(17) 0.8975(11) 0.3860(14) 0.158(7) Uani d PDU 0.280(14) 1 A 1
H H18A 0.9376 0.8725 0.4681 0.237 Uiso calc PR 0.280(14) 1 A 1
H H18B 0.8351 0.9247 0.3680 0.237 Uiso calc PR 0.280(14) 1 A 1
H H18C 0.9509 0.9584 0.3738 0.237 Uiso calc PR 0.280(14) 1 A 1
C C18A 0.9463(8) 0.8730(6) 0.4109(6) 0.222(5) Uani d PDU 0.720(14) 1 A 2
H H18D 0.9905 0.9324 0.3975 0.333 Uiso calc PR 0.720(14) 1 A 2
H H18E 0.9886 0.8283 0.4796 0.333 Uiso calc PR 0.720(14) 1 A 2
H H18F 0.8865 0.9069 0.4250 0.333 Uiso calc PR 0.720(14) 1 A 2
C C17A 0.8161(7) 0.8571(7) 0.2060(7) 0.230(6) Uani d PDU 0.720(14) 1 A 2
H H17D 0.7543 0.8641 0.2284 0.344 Uiso calc PR 0.720(14) 1 A 2
H H17E 0.7971 0.8129 0.1335 0.344 Uiso calc PR 0.720(14) 1 A 2
H H17F 0.8396 0.9321 0.1931 0.344 Uiso calc PR 0.720(14) 1 A 2
C C19 0.5360(2) -0.0363(2) 0.1806(2) 0.0807(7) Uani d . 1 1 . .
H H19 0.5687 0.0304 0.1678 0.097 Uiso calc R 1 1 . .
N N1 0.8430(3) 0.1946(2) 0.2453(3) 0.1215(9) Uani d . 1 1 . .
C C20 0.8136(2) 0.2253(2) 0.3180(3) 0.0851(7) Uani d . 1 1 . .
O O1 0.65982(13) 0.09621(12) 0.37184(13) 0.0776(5) Uani d . 1 1 . .
O O2 0.47952(17) -0.08980(16) 0.09395(17) 0.1076(7) Uani d . 1 1 . .

loop_
_atom_site_aniso_label
_atom_site_aniso_U_11
_atom_site_aniso_U_22
_atom_site_aniso_U_33
_atom_site_aniso_U_12
_atom_site_aniso_U_13
_atom_site_aniso_U_23
C1 0.0713(13) 0.0488(11) 0.0771(14) 0.0039(10) 0.0303(11) 0.0005(10)
C2 0.0840(16) 0.0558(13) 0.0971(18) -0.0030(11) 0.0340(13) 0.0002(12)
C3 0.0973(19) 0.0639(15) 0.117(2) -0.0050(14) 0.0445(17) 0.0178(15)
C4 0.0975(18) 0.0803(17) 0.0898(18) 0.0110(15) 0.0396(15) 0.0307(14)
C5 0.0841(16) 0.0692(15) 0.0744(15) 0.0010(12) 0.0231(12) 0.0090(11)
C6 0.0716(13) 0.0481(11) 0.0716(14) 0.0064(10) 0.0274(11) 0.0078(10)
C7 0.0967(17) 0.0662(14) 0.0671(14) -0.0158(12) 0.0218(12) -0.0022(11)
C8 0.0844(15) 0.0597(13) 0.0679(13) -0.0100(11) 0.0219(12) -0.0026(10)
C9 0.0844(15) 0.0643(14) 0.0776(15) -0.0101(12) 0.0286(12) -0.0049(11)
C10 0.0784(15) 0.0560(13) 0.0769(14) -0.0072(11) 0.0250(12) -0.0054(10)
C11 0.0912(18) 0.0581(14) 0.128(2) -0.0027(12) 0.0492(17) -0.0043(13)
C12 0.105(2) 0.0661(16) 0.146(3) -0.0101(14) 0.071(2) -0.0057(15)
C13 0.0998(19) 0.0587(15) 0.115(2) -0.0108(13) 0.0488(16) -0.0037(13)
C14 0.1020(19) 0.0552(14) 0.124(2) 0.0000(13) 0.0466(17) -0.0065(13)
C15 0.0939(17) 0.0669(15) 0.1036(19) -0.0067(13) 0.0468(15) -0.0088(13)
C16 0.161(3) 0.0624(16) 0.180(3) -0.0003(17) 0.101(2) 0.0119(16)
C17 0.130(12) 0.218(19) 0.161(5) -0.096(12) 0.060(8) 0.002(8)
C18 0.25(2) 0.081(7) 0.209(13) 0.058(11) 0.160(16) 0.023(7)
C18A 0.260(9) 0.100(4) 0.178(4) -0.115(6) -0.066(6) 0.022(3)
C17A 0.268(9) 0.191(7) 0.136(5) -0.145(6) -0.034(5) 0.096(5)
C19 0.0988(18) 0.0642(14) 0.0810(17) -0.0059(13) 0.0354(14) -0.0101(12)
N1 0.174(3) 0.0914(17) 0.124(2) -0.0213(17) 0.084(2) -0.0193(15)
C20 0.111(2) 0.0588(14) 0.0874(17) -0.0155(13) 0.0386(16) -0.0045(13)
O1 0.0981(11) 0.0565(9) 0.0699(9) -0.0167(8) 0.0214(8) 0.0037(7)
O2 0.1335(17) 0.1036(14) 0.0868(13) -0.0221(12) 0.0422(12) -0.0279(10)

loop_
_atom_type_symbol
_atom_type_description
_atom_type_scat_dispersion_real
_atom_type_scat_dispersion_imag
_atom_type_scat_source
C C 0.0033 0.0016 'International Tables Vol C Tables 4.2.6.8 and 6.1.1.4'
H H 0.0000 0.0000 'International Tables Vol C Tables 4.2.6.8 and 6.1.1.4'
N N 0.0061 0.0033 'International Tables Vol C Tables 4.2.6.8 and 6.1.1.4'
O O 0.0106 0.0060 'International Tables Vol C Tables 4.2.6.8 and 6.1.1.4'

loop_
_geom_angle_atom_site_label_1
_geom_angle_atom_site_label_2
_geom_angle_atom_site_label_3
_geom_angle
C2 C1 C6 119.3(2)
C2 C1 C19 119.3(2)
C6 C1 C19 121.45(19)
C3 C2 C1 121.1(2)
C3 C2 H2 119.5
C1 C2 H2 119.5
C2 C3 C4 119.4(2)
C2 C3 H3 120.3
C4 C3 H3 120.3
C3 C4 C5 121.4(2)
C3 C4 H4 119.3
C5 C4 H4 119.3
C4 C5 C6 118.8(2)
C4 C5 H5 120.6
C6 C5 H5 120.6
O1 C6 C5 124.0(2)
O1 C6 C1 115.98(18)
C5 C6 C1 120.0(2)
O1 C7 C8 107.17(18)
O1 C7 H7A 110.3
C8 C7 H7A 110.3
O1 C7 H7B 110.3
C8 C7 H7B 110.3
H7A C7 H7B 108.5
C9 C8 C20 122.7(2)
C9 C8 C7 121.9(2)
C20 C8 C7 115.40(19)
C8 C9 C10 130.7(2)
C8 C9 H9 114.6
C10 C9 H9 114.6
C15 C10 C11 117.1(2)
C15 C10 C9 118.4(2)
C11 C10 C9 124.4(2)
C12 C11 C10 120.7(2)
C12 C11 H11 119.6
C10 C11 H11 119.6
C13 C12 C11 122.4(2)
C13 C12 H12 118.8
C11 C12 H12 118.8
C12 C13 C14 117.2(2)
C12 C13 C16 120.5(2)
C14 C13 C16 122.3(2)
C13 C14 C15 121.2(2)
C13 C14 H14 119.4
C15 C14 H14 119.4
C14 C15 C10 121.3(2)
C14 C15 H15 119.3
C10 C15 H15 119.3
C18A C16 C17A 109.9(4)
C17 C16 C18 112.9(7)
C18A C16 C13 111.2(4)
C17 C16 C13 117.3(8)
C17A C16 C13 109.7(3)
C18 C16 C13 116.1(7)
C18A C16 H16A 83.2
C17 C16 H16A 102.6
C17A C16 H16A 136.7
C18 C16 H16A 102.6
C13 C16 H16A 102.6
C18A C16 H16B 116.7
C17A C16 H16B 102.4
C13 C16 H16B 106.4
C16 C17 H17A 109.5
C16 C17 H17B 109.5
C16 C17 H17C 109.5
C16 C18 H18A 109.5
C16 C18 H18B 109.5
C16 C18 H18C 109.5
C16 C18A H18D 109.5
C16 C18A H18E 109.5
H18D C18A H18E 109.5
C16 C18A H18F 109.5
H18D C18A H18F 109.5
H18E C18A H18F 109.5
C16 C17A H17D 109.5
C16 C17A H17E 109.5
H17D C17A H17E 109.5
C16 C17A H17F 109.5
H17D C17A H17F 109.5
H17E C17A H17F 109.5
O2 C19 C1 124.0(2)
O2 C19 H19 118.0
C1 C19 H19 118.0
N1 C20 C8 176.6(3)
C6 O1 C7 118.54(16)

loop_
_geom_bond_atom_site_label_1
_geom_bond_atom_site_label_2
_geom_bond_distance
C1 C2 1.383(3)
C1 C6 1.388(3)
C1 C19 1.459(3)
C2 C3 1.359(3)
C2 H2 0.9300
C3 C4 1.371(4)
C3 H3 0.9300
C4 C5 1.381(3)
C4 H4 0.9300
C5 C6 1.388(3)
C5 H5 0.9300
C6 O1 1.367(2)
C7 O1 1.425(3)
C7 C8 1.496(3)
C7 H7A 0.9700
C7 H7B 0.9700
C8 C9 1.328(3)
C8 C20 1.432(4)
C9 C10 1.462(3)
C9 H9 0.9300
C10 C15 1.384(3)
C10 C11 1.384(3)
C11 C12 1.371(3)
C11 H11 0.9300
C12 C13 1.368(3)
C12 H12 0.9300
C13 C14 1.376(4)
C13 C16 1.520(3)
C14 C15 1.379(3)
C14 H14 0.9300
C15 H15 0.9300
C16 C18A 1.474(4)
C16 C17 1.495(5)
C16 C17A 1.497(4)
C16 C18 1.510(5)
C16 H16A 0.9800
C16 H16B 0.9800
C17 H17A 0.9600
C17 H17B 0.9600
C17 H17C 0.9600
C18 H18A 0.9600
C18 H18B 0.9600
C18 H18C 0.9600
C18A H18D 0.9600
C18A H18E 0.9600
C18A H18F 0.9600
C17A H17D 0.9600
C17A H17E 0.9600
C17A H17F 0.9600
C19 O2 1.206(3)
C19 H19 0.9300
N1 C20 1.138(3)

loop_
_geom_hbond_atom_site_label_D
_geom_hbond_atom_site_label_H
_geom_hbond_atom_site_label_A
_geom_hbond_site_symmetry_A
_geom_hbond_distance_DH
_geom_hbond_distance_HA
_geom_hbond_distance_DA
_geom_hbond_angle_DHA
_geom_hbond_publ_flag
C3 H3 O2 4_556 0.93 2.41 3.236(3) 149 y

loop_
_geom_torsion_atom_site_label_1
_geom_torsion_atom_site_label_2
_geom_torsion_atom_site_label_3
_geom_torsion_atom_site_label_4
_geom_torsion
C6 C1 C2 C3 -0.3(3)
C19 C1 C2 C3 179.2(2)
C1 C2 C3 C4 -0.5(4)
C2 C3 C4 C5 0.8(4)
C3 C4 C5 C6 -0.1(4)
C4 C5 C6 O1 178.4(2)
C4 C5 C6 C1 -0.8(3)
C2 C1 C6 O1 -178.29(18)
C19 C1 C6 O1 2.2(3)
C2 C1 C6 C5 1.0(3)
C19 C1 C6 C5 -178.5(2)
O1 C7 C8 C9 124.1(2)
O1 C7 C8 C20 -54.1(3)
C20 C8 C9 C10 -4.7(4)
C7 C8 C9 C10 177.3(2)
C8 C9 C10 C15 156.3(3)
C8 C9 C10 C11 -26.9(4)
C15 C10 C11 C12 0.7(4)
C9 C10 C11 C12 -176.1(2)
C10 C11 C12 C13 -0.7(5)
C11 C12 C13 C14 -0.8(5)
C11 C12 C13 C16 177.6(3)
C12 C13 C14 C15 2.2(4)
C16 C13 C14 C15 -176.1(3)
C13 C14 C15 C10 -2.2(4)
C11 C10 C15 C14 0.7(4)
C9 C10 C15 C14 177.7(2)
C12 C13 C16 C18A -115.9(6)
C14 C13 C16 C18A 62.4(7)
C12 C13 C16 C17 83.0(9)
C14 C13 C16 C17 -98.7(9)
C12 C13 C16 C17A 122.2(6)
C14 C13 C16 C17A -59.5(7)
C12 C13 C16 C18 -139.3(10)
C14 C13 C16 C18 39.0(10)
C2 C1 C19 O2 1.7(4)
C6 C1 C19 O2 -178.8(2)
C5 C6 O1 C7 8.2(3)
C1 C6 O1 C7 -172.53(19)
C8 C7 O1 C6 174.72(18)
